data_7031954
loop_
_publ_author_name
'Burt, Jennifer'
'Levason, William'
'Light, Mark E.'
'Reid, Gillian'

_publ_section_title
;
 Phosphine complexes of aluminium(iii) halides - preparation and
 structural and spectroscopic systematics.
;
_journal_issue 39
_journal_name_full 'Dalton transactions (Cambridge, England : 2003)'
_journal_page_first 14600
_journal_page_last 14611
_journal_paper_doi 10.1039/c4dt02051k
_journal_volume 43
_journal_year 2014
_chemical_formula_moiety 'C26 H50 P2 2+, 2(Al Cl4 1-)'
_chemical_formula_sum 'C26 H50 Al2 Cl8 P2'
_chemical_formula_weight 762.16
_chemical_name_systematic
; 
 ethane-1,2-diylbis(dicyclohexylphosphonium) tetrachloroaluminate
;
_space_group_crystal_system monoclinic
_space_group_IT_number 14
_space_group_name_Hall '-P 2ybc'
_space_group_name_H-M_alt 'P 1 21/c 1'
_symmetry_space_group_name_Hall '-P 2ybc'
_symmetry_space_group_name_H-M 'P 1 21/c 1'
_atom_sites_solution_hydrogens geom
_atom_sites_solution_primary direct
_atom_sites_solution_secondary difmap
_audit_creation_date 2013-08-21
_audit_creation_method 'SHELXL-97 + hand edit'
_cell_angle_alpha 90.00
_cell_angle_beta 101.682(15)
_cell_angle_gamma 90.00
_cell_formula_units_Z 2
_cell_length_a 7.073(6)
_cell_length_b 17.551(13)
_cell_length_c 14.924(13)
_cell_measurement_reflns_used 4841
_cell_measurement_temperature 100(2)
_cell_measurement_theta_max 34.6
_cell_measurement_theta_min 2.9
_cell_volume 1814(3)
_computing_cell_refinement 'CrystalClear-SM Expert 2.0 r7 (Rigaku, 2011)'
_computing_data_collection 'CrystalClear-SM Expert 2.0 r7 (Rigaku, 2011)'
_computing_data_reduction 'CrystalClear-SM Expert 2.0 r7 (Rigaku, 2011)'
_computing_molecular_graphics 'ORTEP-III (Farrugia, 1997)'
_computing_structure_refinement 'SHELXL-97 (Sheldrick, 2008)'
_computing_structure_solution 'SHELXS-97 (Sheldrick, 1997)'
_diffrn_ambient_temperature 100(2)
_diffrn_detector 'CCD plate'
_diffrn_detector_type 'Rigaku HG Saturn724+ (2x2 bin mode)'
_diffrn_measured_fraction_theta_full 0.993
_diffrn_measured_fraction_theta_max 0.993
_diffrn_measurement_device 'Four-circle \k diffractometer'
_diffrn_measurement_device_type 'Rigaku AFC12 '
_diffrn_measurement_method 'Profile data from \w-scans'
_diffrn_radiation_collimation 'Confocal mirrors, VHF VariMax '
_diffrn_radiation_type MoK\a
_diffrn_radiation_wavelength 0.71073
_diffrn_reflns_av_R_equivalents 0.0741
_diffrn_reflns_av_sigmaI/netI 0.0971
_diffrn_reflns_limit_h_max 8
_diffrn_reflns_limit_h_min -8
_diffrn_reflns_limit_k_max 21
_diffrn_reflns_limit_k_min -21
_diffrn_reflns_limit_l_max 17
_diffrn_reflns_limit_l_min -18
_diffrn_reflns_number 10205
_diffrn_reflns_theta_full 26.00
_diffrn_reflns_theta_max 26.00
_diffrn_reflns_theta_min 2.32
_diffrn_source 'Rotating anode X-ray tube'
_diffrn_source_type 'Rigaku FR-E+ Superbright'
_diffrn_standards_number 0
_exptl_absorpt_coefficient_mu 0.775
_exptl_absorpt_correction_T_max 1.000
_exptl_absorpt_correction_T_min 0.556
_exptl_absorpt_correction_type multi-scan
_exptl_absorpt_process_details
;Jacobson, R.A. (1998). REQAB. Private communication to the 
 Rigaku Corporation, Tokyo, Japan. 
;
_exptl_crystal_colour colourless
_exptl_crystal_density_diffrn 1.395
_exptl_crystal_density_method 'not measured'
_exptl_crystal_description block
_exptl_crystal_F_000 796
_exptl_crystal_size_max 0.06
_exptl_crystal_size_mid 0.06
_exptl_crystal_size_min 0.04
_refine_diff_density_max 1.025
_refine_diff_density_min -0.458
_refine_diff_density_rms 0.101
_refine_ls_extinction_method none
_refine_ls_goodness_of_fit_ref 1.183
_refine_ls_hydrogen_treatment mixed
_refine_ls_matrix_type full
_refine_ls_number_parameters 175
_refine_ls_number_reflns 3545
_refine_ls_number_restraints 0
_refine_ls_restrained_S_all 1.183
_refine_ls_R_factor_all 0.1146
_refine_ls_R_factor_gt 0.0884
_refine_ls_shift/su_max 0.000
_refine_ls_shift/su_mean 0.000
_refine_ls_structure_factor_coef Fsqd
_refine_ls_weighting_details 'w=1/[\s^2^(Fo^2^)+(0.0432P)^2^+3.9655P] where P=(Fo^2^+2Fc^2^)/3'
_refine_ls_weighting_scheme calc
_refine_ls_wR_factor_gt 0.1658
_refine_ls_wR_factor_ref 0.1786
_reflns_number_gt 2828
_reflns_number_total 3545
_reflns_threshold_expression I>2\s(I)
_cod_data_source_file c4dt02051k2.cif
_cod_data_source_block '[Cy2HP(CH2)2PHCy2][AlCl4]2'
_cod_depositor_comments
;Adding full bibliography for 7031945--7031955.cif.

The following automatic conversions were performed:

data name '_iucr_refine_instruction_details' was replaced with
'_iucr_refine_instructions_details' as specified in the replacement
file 'data/replacement-values/replacement_tags.lst'.

Automatic conversion script
Id: cif_correct_tags 9268 2022-04-12 08:56:07Z antanas 
;
_cod_database_code 7031954

loop_
_symmetry_equiv_pos_as_xyz
'x, y, z'
'-x, y+1/2, -z+1/2'
'-x, -y, -z'
'x, -y-1/2, z-1/2'

loop_
_atom_site_label
_atom_site_type_symbol
_atom_site_fract_x
_atom_site_fract_y
_atom_site_fract_z
_atom_site_U_iso_or_equiv
_atom_site_adp_type
_atom_site_occupancy
_atom_site_symmetry_multiplicity
_atom_site_calc_flag
_atom_site_refinement_flags
P1 P 0.4124(2) 0.59766(9) 0.90513(10) 0.0268(4) Uani 1 1 d .
H1 H 0.257(9) 0.612(3) 0.943(4) 0.035 Uiso 1 1 d .
C1 C 0.5871(9) 0.6717(3) 0.9462(4) 0.0257(13) Uani 1 1 d .
H1A H 0.6387 0.6622 1.0127 0.031 Uiso 1 1 calc R
C2 C 0.7589(9) 0.6709(3) 0.8976(4) 0.0279(13) Uani 1 1 d .
H2A H 0.8270 0.6215 0.9085 0.033 Uiso 1 1 calc R
H2B H 0.7115 0.6768 0.8308 0.033 Uiso 1 1 calc R
C3 C 0.8983(9) 0.7354(3) 0.9331(4) 0.0307(14) Uani 1 1 d .
H3A H 0.9563 0.7261 0.9983 0.037 Uiso 1 1 calc R
H3B H 1.0039 0.7359 0.8985 0.037 Uiso 1 1 calc R
C4 C 0.7992(10) 0.8122(3) 0.9238(4) 0.0345(15) Uani 1 1 d .
H4A H 0.7534 0.8241 0.8581 0.041 Uiso 1 1 calc R
H4B H 0.8929 0.8520 0.9506 0.041 Uiso 1 1 calc R
C5 C 0.6274(10) 0.8131(3) 0.9721(4) 0.0324(15) Uani 1 1 d .
H5A H 0.6750 0.8071 1.0388 0.039 Uiso 1 1 calc R
H5B H 0.5607 0.8629 0.9615 0.039 Uiso 1 1 calc R
C6 C 0.4849(9) 0.7495(3) 0.9374(4) 0.0283(13) Uani 1 1 d .
H6A H 0.4247 0.7590 0.8725 0.034 Uiso 1 1 calc R
H6B H 0.3813 0.7491 0.9732 0.034 Uiso 1 1 calc R
C7 C 0.3458(9) 0.5984(3) 0.7807(3) 0.0275(14) Uani 1 1 d .
H7 H 0.3667 0.6517 0.7611 0.033 Uiso 1 1 calc R
C8 C 0.1342(10) 0.5807(4) 0.7445(4) 0.0349(15) Uani 1 1 d .
H8A H 0.0537 0.6165 0.7719 0.042 Uiso 1 1 calc R
H8B H 0.1059 0.5284 0.7629 0.042 Uiso 1 1 calc R
C9 C 0.0824(10) 0.5873(4) 0.6401(4) 0.0368(16) Uani 1 1 d .
H9A H -0.0536 0.5716 0.6184 0.044 Uiso 1 1 calc R
H9B H 0.0944 0.6411 0.6224 0.044 Uiso 1 1 calc R
C10 C 0.2108(11) 0.5386(4) 0.5946(4) 0.0394(17) Uani 1 1 d .
H10A H 0.1790 0.5477 0.5277 0.047 Uiso 1 1 calc R
H10B H 0.1855 0.4842 0.6053 0.047 Uiso 1 1 calc R
C11 C 0.4231(10) 0.5554(4) 0.6302(4) 0.0398(17) Uani 1 1 d .
H11A H 0.4521 0.6079 0.6131 0.048 Uiso 1 1 calc R
H11B H 0.5022 0.5199 0.6016 0.048 Uiso 1 1 calc R
C12 C 0.4771(10) 0.5468(4) 0.7352(4) 0.0363(15) Uani 1 1 d .
H12A H 0.6139 0.5612 0.7572 0.044 Uiso 1 1 calc R
H12B H 0.4614 0.4930 0.7522 0.044 Uiso 1 1 calc R
C13 C 0.4916(9) 0.5040(3) 0.9480(3) 0.0283(14) Uani 1 1 d .
H13A H 0.3992 0.4655 0.9166 0.034 Uiso 1 1 calc R
H13B H 0.6189 0.4932 0.9329 0.034 Uiso 1 1 calc R
Al1 Al 0.1270(3) 0.85864(10) 0.69738(11) 0.0272(4) Uani 1 1 d .
Cl1 Cl 0.1904(2) 0.91086(9) 0.82862(9) 0.0332(4) Uani 1 1 d .
Cl2 Cl 0.0179(2) 0.94205(8) 0.59351(9) 0.0330(4) Uani 1 1 d .
Cl3 Cl -0.0870(3) 0.77338(9) 0.69547(10) 0.0400(4) Uani 1 1 d .
Cl4 Cl 0.3834(3) 0.81158(10) 0.66380(10) 0.0417(5) Uani 1 1 d .

loop_
_atom_site_aniso_label
_atom_site_aniso_U_11
_atom_site_aniso_U_22
_atom_site_aniso_U_33
_atom_site_aniso_U_23
_atom_site_aniso_U_13
_atom_site_aniso_U_12
P1 0.0317(9) 0.0272(8) 0.0218(7) 0.0040(6) 0.0064(7) 0.0001(7)
C1 0.034(4) 0.021(3) 0.019(3) 0.004(2) 0.000(2) -0.002(3)
C2 0.032(4) 0.032(3) 0.020(3) 0.000(2) 0.005(2) 0.006(3)
C3 0.032(4) 0.037(3) 0.022(3) 0.003(3) 0.003(3) -0.002(3)
C4 0.046(4) 0.031(3) 0.023(3) 0.000(3) 0.000(3) -0.009(3)
C5 0.045(4) 0.027(3) 0.024(3) -0.002(3) 0.003(3) 0.008(3)
C6 0.024(3) 0.032(3) 0.031(3) 0.007(3) 0.011(3) 0.010(3)
C7 0.035(4) 0.028(3) 0.018(3) 0.004(2) 0.000(2) -0.006(3)
C8 0.044(4) 0.035(3) 0.025(3) 0.004(3) 0.005(3) -0.002(3)
C9 0.037(4) 0.043(4) 0.026(3) 0.000(3) -0.005(3) -0.002(3)
C10 0.056(5) 0.040(4) 0.019(3) 0.001(3) 0.001(3) -0.001(3)
C11 0.055(5) 0.040(4) 0.027(3) 0.005(3) 0.016(3) 0.009(3)
C12 0.041(4) 0.040(4) 0.026(3) -0.002(3) 0.003(3) 0.004(3)
C13 0.033(4) 0.029(3) 0.022(3) 0.006(3) 0.003(3) 0.002(3)
Al1 0.0304(11) 0.0299(10) 0.0208(8) 0.0021(7) 0.0044(7) 0.0016(8)
Cl1 0.0387(10) 0.0372(8) 0.0221(7) -0.0022(6) 0.0021(6) 0.0012(7)
Cl2 0.0400(10) 0.0335(8) 0.0243(7) 0.0053(6) 0.0033(6) 0.0030(7)
Cl3 0.0536(12) 0.0418(9) 0.0263(7) -0.0026(7) 0.0122(7) -0.0159(8)
Cl4 0.0391(10) 0.0563(11) 0.0325(8) 0.0042(7) 0.0134(7) 0.0134(8)

loop_
_atom_type_symbol
_atom_type_description
_atom_type_scat_dispersion_real
_atom_type_scat_dispersion_imag
_atom_type_scat_source
C C 0.0033 0.0016 'International Tables Vol C Tables 4.2.6.8 and 6.1.1.4'
H H 0.0000 0.0000 'International Tables Vol C Tables 4.2.6.8 and 6.1.1.4'
Al Al 0.0645 0.0514 'International Tables Vol C Tables 4.2.6.8 and 6.1.1.4'
P P 0.1023 0.0942 'International Tables Vol C Tables 4.2.6.8 and 6.1.1.4'
Cl Cl 0.1484 0.1585 'International Tables Vol C Tables 4.2.6.8 and 6.1.1.4'

loop_
_geom_angle_atom_site_label_1
_geom_angle_atom_site_label_2
_geom_angle_atom_site_label_3
_geom_angle
_geom_angle_site_symmetry_1
C13 P1 C1 113.0(3) .
C13 P1 C7 111.4(3) .
C1 P1 C7 111.0(3) .
C13 P1 H1 104(2) .
C1 P1 H1 106(2) .
C7 P1 H1 111(2) .
C2 C1 C6 111.7(4) .
C2 C1 P1 112.6(4) .
C6 C1 P1 109.3(4) .
C2 C1 H1A 107.6 .
C6 C1 H1A 107.6 .
P1 C1 H1A 107.6 .
C3 C2 C1 110.4(5) .
C3 C2 H2A 109.6 .
C1 C2 H2A 109.6 .
C3 C2 H2B 109.6 .
C1 C2 H2B 109.6 .
H2A C2 H2B 108.1 .
C4 C3 C2 112.0(5) .
C4 C3 H3A 109.2 .
C2 C3 H3A 109.2 .
C4 C3 H3B 109.2 .
C2 C3 H3B 109.2 .
H3A C3 H3B 107.9 .
C3 C4 C5 111.3(5) .
C3 C4 H4A 109.4 .
C5 C4 H4A 109.4 .
C3 C4 H4B 109.4 .
C5 C4 H4B 109.4 .
H4A C4 H4B 108.0 .
C6 C5 C4 111.4(5) .
C6 C5 H5A 109.3 .
C4 C5 H5A 109.3 .
C6 C5 H5B 109.3 .
C4 C5 H5B 109.3 .
H5A C5 H5B 108.0 .
C5 C6 C1 110.8(5) .
C5 C6 H6A 109.5 .
C1 C6 H6A 109.5 .
C5 C6 H6B 109.5 .
C1 C6 H6B 109.5 .
H6A C6 H6B 108.1 .
C8 C7 C12 111.1(5) .
C8 C7 P1 113.2(4) .
C12 C7 P1 112.9(4) .
C8 C7 H7 106.4 .
C12 C7 H7 106.4 .
P1 C7 H7 106.4 .
C7 C8 C9 111.2(5) .
C7 C8 H8A 109.4 .
C9 C8 H8A 109.4 .
C7 C8 H8B 109.4 .
C9 C8 H8B 109.4 .
H8A C8 H8B 108.0 .
C10 C9 C8 112.0(5) .
C10 C9 H9A 109.2 .
C8 C9 H9A 109.2 .
C10 C9 H9B 109.2 .
C8 C9 H9B 109.2 .
H9A C9 H9B 107.9 .
C9 C10 C11 112.1(5) .
C9 C10 H10A 109.2 .
C11 C10 H10A 109.2 .
C9 C10 H10B 109.2 .
C11 C10 H10B 109.2 .
H10A C10 H10B 107.9 .
C10 C11 C12 111.2(5) .
C10 C11 H11A 109.4 .
C12 C11 H11A 109.4 .
C10 C11 H11B 109.4 .
C12 C11 H11B 109.4 .
H11A C11 H11B 108.0 .
C11 C12 C7 109.9(5) .
C11 C12 H12A 109.7 .
C7 C12 H12A 109.7 .
C11 C12 H12B 109.7 .
C7 C12 H12B 109.7 .
H12A C12 H12B 108.2 .
C13 C13 P1 113.3(5) 3_667
C13 C13 H13A 108.9 3_667
P1 C13 H13A 108.9 .
C13 C13 H13B 108.9 3_667
P1 C13 H13B 108.9 .
H13A C13 H13B 107.7 .
Cl3 Al1 Cl1 109.44(10) .
Cl3 Al1 Cl4 111.08(12) .
Cl1 Al1 Cl4 110.54(11) .
Cl3 Al1 Cl2 108.56(11) .
Cl1 Al1 Cl2 110.32(11) .
Cl4 Al1 Cl2 106.85(10) .

loop_
_geom_bond_atom_site_label_1
_geom_bond_atom_site_label_2
_geom_bond_distance
_geom_bond_site_symmetry_2
P1 C13 1.811(6) .
P1 C1 1.812(6) .
P1 C7 1.822(6) .
P1 H1 1.36(6) .
C1 C2 1.536(8) .
C1 C6 1.539(8) .
C1 H1A 1.0000 .
C2 C3 1.524(8) .
C2 H2A 0.9900 .
C2 H2B 0.9900 .
C3 C4 1.512(8) .
C3 H3A 0.9900 .
C3 H3B 0.9900 .
C4 C5 1.534(9) .
C4 H4A 0.9900 .
C4 H4B 0.9900 .
C5 C6 1.523(8) .
C5 H5A 0.9900 .
C5 H5B 0.9900 .
C6 H6A 0.9900 .
C6 H6B 0.9900 .
C7 C8 1.517(9) .
C7 C12 1.549(8) .
C7 H7 1.0000 .
C8 C9 1.531(8) .
C8 H8A 0.9900 .
C8 H8B 0.9900 .
C9 C10 1.506(9) .
C9 H9A 0.9900 .
C9 H9B 0.9900 .
C10 C11 1.517(10) .
C10 H10A 0.9900 .
C10 H10B 0.9900 .
C11 C12 1.542(8) .
C11 H11A 0.9900 .
C11 H11B 0.9900 .
C12 H12A 0.9900 .
C12 H12B 0.9900 .
C13 C13 1.538(10) 3_667
C13 H13A 0.9900 .
C13 H13B 0.9900 .
Al1 Cl3 2.124(3) .
Al1 Cl1 2.126(3) .
Al1 Cl4 2.143(3) .
Al1 Cl2 2.158(3) .

loop_
_geom_torsion_atom_site_label_1
_geom_torsion_atom_site_label_2
_geom_torsion_atom_site_label_3
_geom_torsion_atom_site_label_4
_geom_torsion
_geom_torsion_site_symmetry_4
C13 P1 C1 C2 75.8(4) .
C7 P1 C1 C2 -50.1(5) .
C13 P1 C1 C6 -159.3(4) .
C7 P1 C1 C6 74.8(4) .
C6 C1 C2 C3 55.0(6) .
P1 C1 C2 C3 178.6(4) .
C1 C2 C3 C4 -55.6(6) .
C2 C3 C4 C5 56.0(6) .
C3 C4 C5 C6 -55.4(6) .
C4 C5 C6 C1 54.7(6) .
C2 C1 C6 C5 -55.1(6) .
P1 C1 C6 C5 179.5(4) .
C13 P1 C7 C8 90.6(5) .
C1 P1 C7 C8 -142.7(4) .
C13 P1 C7 C12 -36.8(5) .
C1 P1 C7 C12 90.0(5) .
C12 C7 C8 C9 -55.6(7) .
P1 C7 C8 C9 176.1(4) .
C7 C8 C9 C10 54.6(7) .
C8 C9 C10 C11 -54.5(7) .
C9 C10 C11 C12 55.4(7) .
C10 C11 C12 C7 -55.7(7) .
C8 C7 C12 C11 56.3(7) .
P1 C7 C12 C11 -175.3(4) .
C1 P1 C13 C13 66.5(7) 3_667
C7 P1 C13 C13 -167.8(6) 3_667
